data_4313026
loop_
_publ_author_name
'Arnold L. Rheingold'
'Lev. N. Zakharov'
'Swiatoslaw Trofimenko'

_publ_section_title
;
 The Effect of a 3-Benzyl Group on the Coordination Chemistry of
 Homoscorpionate Ligands
;
_journal_name_full 'Inorganic Chemistry'
_journal_page_first 827
_journal_page_last 833
_journal_paper_doi 10.1021/ic0205280
_journal_volume 42
_journal_year 2003
_chemical_formula_sum 'C48 H40 B N6 Tl'
_chemical_formula_weight 916.04
_chemical_name_systematic
;
  ?
;
_space_group_IT_number 2
_symmetry_cell_setting triclinic
_symmetry_space_group_name_Hall '-P 1'
_symmetry_space_group_name_H-M 'P -1'
_atom_sites_solution_hydrogens geom
_atom_sites_solution_primary direct
_atom_sites_solution_secondary difmap
_audit_creation_method SHELXL-97
_cell_angle_alpha 107.213(16)
_cell_angle_beta 91.78(3)
_cell_angle_gamma 100.238(14)
_cell_formula_units_Z 4
_cell_length_a 11.726(2)
_cell_length_b 18.278(3)
_cell_length_c 20.322(7)
_cell_measurement_reflns_used 36
_cell_measurement_temperature 295(2)
_cell_measurement_theta_max 12.50
_cell_measurement_theta_min 2.75
_cell_volume 4078.0(18)
_computing_cell_refinement 'Bruker XSCANS'
_computing_data_collection 'Bruker XSCANS'
_computing_data_reduction 'Bruker SHELXTL'
_computing_molecular_graphics 'Bruker SHELXTL'
_computing_publication_material 'Bruker SHELXTL'
_computing_structure_refinement 'SHELXL-97 (Sheldrick, 1997)'
_computing_structure_solution 'SHELXS-97 (Sheldrick, 1990)'
_diffrn_ambient_temperature 295(2)
_diffrn_measured_fraction_theta_full 0.908
_diffrn_measured_fraction_theta_max 0.908
_diffrn_measurement_device_type 'Bruker P4'
_diffrn_measurement_method '\w scans'
_diffrn_radiation_monochromator graphite
_diffrn_radiation_source 'fine-focus sealed tube'
_diffrn_radiation_type MoK\a
_diffrn_radiation_wavelength 0.71073
_diffrn_reflns_av_R_equivalents 0.0374
_diffrn_reflns_av_sigmaI/netI 0.0637
_diffrn_reflns_limit_h_max 1
_diffrn_reflns_limit_h_min -12
_diffrn_reflns_limit_k_max 19
_diffrn_reflns_limit_k_min -19
_diffrn_reflns_limit_l_max 22
_diffrn_reflns_limit_l_min -22
_diffrn_reflns_number 12936
_diffrn_reflns_theta_full 23.50
_diffrn_reflns_theta_max 23.50
_diffrn_reflns_theta_min 2.08
_diffrn_standards_interval_count 197
_diffrn_standards_number 3
_exptl_absorpt_coefficient_mu 4.002
_exptl_absorpt_correction_T_max 0.3798
_exptl_absorpt_correction_T_min 0.2974
_exptl_absorpt_correction_type none
_exptl_crystal_colour Colorless
_exptl_crystal_density_diffrn 1.492
_exptl_crystal_density_method 'not measured'
_exptl_crystal_description Blade
_exptl_crystal_F_000 1824
_exptl_crystal_size_max 0.40
_exptl_crystal_size_mid 0.40
_exptl_crystal_size_min 0.30
_refine_diff_density_max 0.967
_refine_diff_density_min -2.029
_refine_diff_density_rms 0.123
_refine_ls_extinction_method none
_refine_ls_goodness_of_fit_ref 1.036
_refine_ls_hydrogen_treatment mixed
_refine_ls_matrix_type full
_refine_ls_number_parameters 1017
_refine_ls_number_reflns 10956
_refine_ls_number_restraints 0
_refine_ls_restrained_S_all 1.036
_refine_ls_R_factor_all 0.0859
_refine_ls_R_factor_gt 0.0533
_refine_ls_shift/su_max 0.014
_refine_ls_shift/su_mean 0.002
_refine_ls_structure_factor_coef Fsqd
_refine_ls_weighting_details 'calc w=1/[\s^2^(Fo^2^)+(0.0775P)^2^+0.0000P] where P=(Fo^2^+2Fc^2^)/3'
_refine_ls_weighting_scheme calc
_refine_ls_wR_factor_gt 0.1191
_refine_ls_wR_factor_ref 0.1368
_reflns_number_gt 7700
_reflns_number_total 10956
_reflns_threshold_expression >2sigma(I)
_cod_data_source_file ic0205280_2.cif
_cod_data_source_block compound2
_cod_depositor_comments
;
The following automatic conversions were performed:

'_symmetry_cell_setting' value 'Triclinic' changed to 'triclinic'
according to the built-in table from CIF Core dictionary named
'cif_core.dic' version 2.4.1 from 2010-06-29.

Automatic conversion script
Id: cif_fix_values 1646 2011-03-28 12:23:43Z adriana 
;
_cod_original_cell_volume 4078.2(16)
_cod_database_code 4313026

loop_
_symmetry_equiv_pos_as_xyz
'x, y, z'
'-x, -y, -z'

loop_
_atom_site_label
_atom_site_type_symbol
_atom_site_fract_x
_atom_site_fract_y
_atom_site_fract_z
_atom_site_U_iso_or_equiv
_atom_site_adp_type
_atom_site_occupancy
_atom_site_symmetry_multiplicity
_atom_site_calc_flag
_atom_site_refinement_flags
_atom_site_disorder_assembly
_atom_site_disorder_group
Tl1 Tl 0.88507(4) 0.68261(2) 0.662946(19) 0.05858(15) Uani 1 1 d . . .
Tl2 Tl 0.92831(3) 0.73242(2) 0.045320(19) 0.05532(15) Uani 1 1 d . . .
N1 N 0.7911(7) 0.6087(4) 0.5360(4) 0.052(2) Uani 1 1 d . . .
N2 N 0.7909(6) 0.6511(4) 0.4905(4) 0.0444(18) Uani 1 1 d . . .
N3 N 1.0307(7) 0.7125(4) 0.5771(4) 0.0473(19) Uani 1 1 d . . .
N4 N 0.9957(6) 0.7295(4) 0.5189(4) 0.0465(19) Uani 1 1 d . . .
N5 N 0.7933(7) 0.7878(4) 0.6189(4) 0.057(2) Uani 1 1 d . . .
N6 N 0.8276(6) 0.7969(4) 0.5574(4) 0.0505(19) Uani 1 1 d . . .
N1' N 1.0608(7) 0.6894(4) 0.1242(4) 0.0497(19) Uani 1 1 d . . .
N2' N 1.0233(6) 0.6629(4) 0.1770(4) 0.0452(19) Uani 1 1 d . . .
N3' N 0.8215(7) 0.6023(4) 0.0668(4) 0.053(2) Uani 1 1 d . . .
N4' N 0.8162(6) 0.5982(4) 0.1326(4) 0.0433(18) Uani 1 1 d . . .
N5' N 0.8675(7) 0.7812(4) 0.1714(4) 0.055(2) Uani 1 1 d . . .
N6' N 0.8639(6) 0.7377(4) 0.2155(4) 0.0449(18) Uani 1 1 d . . .
B1 B 0.8673(10) 0.7315(6) 0.5005(6) 0.046(3) Uani 1 1 d . . .
H1 H 0.877(7) 0.758(4) 0.453(4) 0.05(2) Uiso 1 1 d . . .
B1' B 0.8964(10) 0.6559(6) 0.1950(5) 0.046(3) Uani 1 1 d . . .
H1' H 0.883(5) 0.621(3) 0.235(3) 0.015(16) Uiso 1 1 d . . .
C1 C 0.7231(8) 0.5396(5) 0.5070(5) 0.045(2) Uani 1 1 d . . .
C2 C 0.6749(8) 0.5347(5) 0.4404(5) 0.045(2) Uani 1 1 d . . .
C3 C 0.7224(8) 0.6069(5) 0.4332(5) 0.047(2) Uani 1 1 d . . .
H3A H 0.7089 0.6224 0.3945 0.057 Uiso 1 1 calc R . .
C4 C 0.7075(8) 0.4784(5) 0.5423(5) 0.055(3) Uani 1 1 d . . .
H4A H 0.6916 0.4276 0.5074 0.066 Uiso 1 1 calc R . .
H4B H 0.6401 0.4829 0.5686 0.066 Uiso 1 1 calc R . .
C5 C 0.8108(8) 0.4826(4) 0.5904(5) 0.047(2) Uani 1 1 d . . .
C6 C 0.8041(9) 0.4967(5) 0.6607(5) 0.054(3) Uani 1 1 d . . .
H6A H 0.7341 0.5041 0.6795 0.064 Uiso 1 1 calc R . .
C7 C 0.8988(11) 0.4999(5) 0.7030(6) 0.066(3) Uani 1 1 d . . .
H7A H 0.8923 0.5093 0.7502 0.079 Uiso 1 1 calc R . .
C8 C 1.0036(11) 0.4894(7) 0.6772(8) 0.083(4) Uani 1 1 d . . .
H8A H 1.0683 0.4930 0.7064 0.100 Uiso 1 1 calc R . .
C9 C 1.0106(11) 0.4731(6) 0.6062(7) 0.077(3) Uani 1 1 d . . .
H9A H 1.0801 0.4642 0.5874 0.092 Uiso 1 1 calc R . .
C10 C 0.9177(10) 0.4704(6) 0.5649(5) 0.063(3) Uani 1 1 d . . .
H10A H 0.9244 0.4600 0.5177 0.075 Uiso 1 1 calc R . .
C11 C 0.5961(8) 0.4716(5) 0.3888(5) 0.048(2) Uani 1 1 d . . .
C12 C 0.5169(9) 0.4163(6) 0.4070(6) 0.063(3) Uani 1 1 d . . .
H12A H 0.5150 0.4190 0.4534 0.076 Uiso 1 1 calc R . .
C13 C 0.4420(9) 0.3580(7) 0.3589(7) 0.074(3) Uani 1 1 d . . .
H13A H 0.3913 0.3211 0.3727 0.088 Uiso 1 1 calc R . .
C14 C 0.4410(10) 0.3535(7) 0.2900(6) 0.080(3) Uani 1 1 d . . .
H14A H 0.3887 0.3147 0.2572 0.096 Uiso 1 1 calc R . .
C15 C 0.5177(11) 0.4067(7) 0.2707(6) 0.082(4) Uani 1 1 d . . .
H15A H 0.5175 0.4040 0.2242 0.098 Uiso 1 1 calc R . .
C16 C 0.5958(10) 0.4648(6) 0.3188(5) 0.069(3) Uani 1 1 d . . .
H16A H 0.6489 0.4997 0.3043 0.083 Uiso 1 1 calc R . .
C17 C 1.1446(8) 0.7117(5) 0.5757(5) 0.048(2) Uani 1 1 d . . .
C18 C 1.1870(8) 0.7301(5) 0.5172(4) 0.041(2) Uani 1 1 d . . .
C19 C 1.0908(8) 0.7397(5) 0.4841(5) 0.049(2) Uani 1 1 d . . .
H19A H 1.0903 0.7516 0.4427 0.059 Uiso 1 1 calc R . .
C20 C 1.2036(9) 0.6892(6) 0.6303(5) 0.060(3) Uani 1 1 d . . .
H20A H 1.2691 0.6669 0.6114 0.072 Uiso 1 1 calc R . .
H20B H 1.1497 0.6482 0.6409 0.072 Uiso 1 1 calc R . .
C21 C 1.2474(9) 0.7530(6) 0.6973(5) 0.060(3) Uani 1 1 d . . .
C22 C 1.2624(13) 0.8304(7) 0.7023(6) 0.098(4) Uani 1 1 d . . .
H22A H 1.2393 0.8464 0.6654 0.117 Uiso 1 1 calc R . .
C23 C 1.3136(17) 0.8846(9) 0.7646(11) 0.145(7) Uani 1 1 d . . .
H23A H 1.3262 0.9373 0.7679 0.174 Uiso 1 1 calc R . .
C24 C 1.3451(19) 0.8654(15) 0.8191(10) 0.162(10) Uani 1 1 d . . .
H24A H 1.3814 0.9031 0.8594 0.195 Uiso 1 1 calc R . .
C25 C 1.323(2) 0.7901(16) 0.8142(10) 0.189(11) Uani 1 1 d . . .
H25A H 1.3398 0.7753 0.8529 0.227 Uiso 1 1 calc R . .
C26 C 1.2765(15) 0.7339(9) 0.7543(7) 0.121(6) Uani 1 1 d . . .
H26A H 1.2645 0.6816 0.7524 0.145 Uiso 1 1 calc R . .
C27 C 1.3049(8) 0.7363(5) 0.4946(5) 0.052(2) Uani 1 1 d . . .
C28 C 1.4022(10) 0.7612(7) 0.5414(6) 0.083(4) Uani 1 1 d . . .
H28A H 1.3937 0.7758 0.5885 0.099 Uiso 1 1 calc R . .
C29 C 1.5138(10) 0.7647(8) 0.5182(7) 0.091(4) Uani 1 1 d . . .
H29A H 1.5790 0.7782 0.5497 0.109 Uiso 1 1 calc R . .
C30 C 1.5262(11) 0.7479(7) 0.4482(7) 0.079(3) Uani 1 1 d . . .
H30A H 1.6001 0.7541 0.4328 0.095 Uiso 1 1 calc R . .
C31 C 1.4329(12) 0.7227(7) 0.4028(7) 0.086(4) Uani 1 1 d . . .
H31A H 1.4423 0.7083 0.3557 0.104 Uiso 1 1 calc R . .
C32 C 1.3211(10) 0.7177(6) 0.4247(5) 0.067(3) Uani 1 1 d . . .
H32A H 1.2569 0.7018 0.3923 0.081 Uiso 1 1 calc R . .
C33 C 0.7633(9) 0.8557(5) 0.6539(5) 0.058(3) Uani 1 1 d . . .
C34 C 0.7777(9) 0.9072(5) 0.6156(5) 0.057(3) Uani 1 1 d . . .
C35 C 0.8197(8) 0.8685(5) 0.5545(5) 0.059(3) Uani 1 1 d . . .
H35A H 0.8388 0.8884 0.5183 0.071 Uiso 1 1 calc R . .
C36 C 0.7138(9) 0.8645(6) 0.7229(5) 0.067(3) Uani 1 1 d . . .
H36A H 0.6454 0.8237 0.7167 0.081 Uiso 1 1 calc R . .
H36B H 0.6887 0.9142 0.7376 0.081 Uiso 1 1 calc R . .
C37 C 0.7962(12) 0.8606(6) 0.7800(5) 0.067(3) Uani 1 1 d . . .
C38 C 0.7479(11) 0.8398(6) 0.8363(6) 0.076(3) Uani 1 1 d . . .
H38A H 0.6676 0.8273 0.8365 0.091 Uiso 1 1 calc R . .
C39 C 0.8178(18) 0.8379(8) 0.8903(7) 0.106(5) Uani 1 1 d . . .
H39A H 0.7843 0.8240 0.9269 0.127 Uiso 1 1 calc R . .
C40 C 0.9348(16) 0.8558(8) 0.8916(8) 0.103(5) Uani 1 1 d . . .
H40A H 0.9815 0.8557 0.9294 0.124 Uiso 1 1 calc R . .
C41 C 0.9854(13) 0.8744(7) 0.8357(8) 0.098(4) Uani 1 1 d . . .
H41A H 1.0659 0.8846 0.8356 0.118 Uiso 1 1 calc R . .
C42 C 0.9179(11) 0.8778(6) 0.7817(7) 0.078(3) Uani 1 1 d . . .
H42A H 0.9526 0.8915 0.7454 0.094 Uiso 1 1 calc R . .
C43 C 0.7533(11) 0.9875(7) 0.6347(6) 0.068(3) Uani 1 1 d . . .
C44 C 0.8359(16) 1.0498(8) 0.6418(9) 0.135(6) Uani 1 1 d . . .
H44A H 0.9111 1.0425 0.6328 0.162 Uiso 1 1 calc R . .
C45 C 0.8153(19) 1.1261(9) 0.6623(11) 0.158(8) Uani 1 1 d . . .
H45A H 0.8773 1.1682 0.6707 0.190 Uiso 1 1 calc R . .
C46 C 0.711(2) 1.1383(10) 0.6694(8) 0.124(6) Uani 1 1 d . . .
H46A H 0.6976 1.1889 0.6791 0.148 Uiso 1 1 calc R . .
C47 C 0.6185(18) 1.0766(11) 0.6627(9) 0.150(7) Uani 1 1 d . . .
H47A H 0.5435 1.0856 0.6696 0.180 Uiso 1 1 calc R . .
C48 C 0.6414(14) 0.9991(9) 0.6451(9) 0.128(6) Uani 1 1 d . . .
H48A H 0.5812 0.9568 0.6406 0.154 Uiso 1 1 calc R . .
C1' C 1.1761(9) 0.6932(5) 0.1265(5) 0.048(2) Uani 1 1 d . . .
C2' C 1.2166(8) 0.6700(5) 0.1820(5) 0.047(2) Uani 1 1 d . . .
C3' C 1.1135(8) 0.6511(5) 0.2113(5) 0.046(2) Uani 1 1 d . . .
H3'A H 1.1086 0.6327 0.2494 0.055 Uiso 1 1 calc R . .
C4' C 1.2423(9) 0.7211(6) 0.0729(5) 0.062(3) Uani 1 1 d . . .
H4'A H 1.3249 0.7248 0.0833 0.074 Uiso 1 1 calc R . .
H4'B H 1.2193 0.6827 0.0278 0.074 Uiso 1 1 calc R . .
C5' C 1.2219(8) 0.7992(6) 0.0699(5) 0.054(2) Uani 1 1 d . . .
C6' C 1.2011(10) 0.8549(6) 0.1268(6) 0.073(3) Uani 1 1 d . . .
H6'A H 1.2000 0.8453 0.1693 0.088 Uiso 1 1 calc R . .
C7' C 1.1822(12) 0.9244(8) 0.1222(8) 0.098(4) Uani 1 1 d . . .
H7'A H 1.1685 0.9621 0.1617 0.118 Uiso 1 1 calc R . .
C8' C 1.1829(13) 0.9398(9) 0.0586(12) 0.123(6) Uani 1 1 d . . .
H8'A H 1.1686 0.9873 0.0556 0.148 Uiso 1 1 calc R . .
C9' C 1.2047(12) 0.8850(9) 0.0014(9) 0.108(5) Uani 1 1 d . . .
H9'A H 1.2072 0.8946 -0.0410 0.129 Uiso 1 1 calc R . .
C10' C 1.2229(9) 0.8162(7) 0.0074(6) 0.072(3) Uani 1 1 d . . .
H10B H 1.2367 0.7784 -0.0320 0.086 Uiso 1 1 calc R . .
C11' C 1.3362(8) 0.6633(5) 0.2017(4) 0.045(2) Uani 1 1 d . . .
C12' C 1.4297(9) 0.7209(6) 0.2041(5) 0.058(3) Uani 1 1 d . . .
H12B H 1.4179 0.7654 0.1938 0.069 Uiso 1 1 calc R . .
C13' C 1.5427(9) 0.7143(7) 0.2218(5) 0.068(3) Uani 1 1 d . . .
H13B H 1.6055 0.7539 0.2231 0.082 Uiso 1 1 calc R . .
C14' C 1.5595(10) 0.6489(7) 0.2371(5) 0.069(3) Uani 1 1 d . . .
H14B H 1.6341 0.6431 0.2486 0.083 Uiso 1 1 calc R . .
C15' C 1.4643(11) 0.5915(7) 0.2354(6) 0.075(3) Uani 1 1 d . . .
H15B H 1.4752 0.5473 0.2467 0.090 Uiso 1 1 calc R . .
C16' C 1.3547(9) 0.5984(5) 0.2175(5) 0.054(2) Uani 1 1 d . . .
H16B H 1.2920 0.5586 0.2161 0.064 Uiso 1 1 calc R . .
C17' C 0.7474(8) 0.5394(5) 0.0265(5) 0.052(2) Uani 1 1 d . . .
C18' C 0.6901(8) 0.4934(5) 0.0653(5) 0.048(2) Uani 1 1 d . . .
C19' C 0.7404(8) 0.5347(5) 0.1332(5) 0.048(2) Uani 1 1 d . . .
H19B H 0.7233 0.5198 0.1723 0.057 Uiso 1 1 calc R . .
C20' C 0.7334(9) 0.5227(6) -0.0507(5) 0.066(3) Uani 1 1 d . . .
H20C H 0.7253 0.4669 -0.0724 0.079 Uiso 1 1 calc R . .
H20D H 0.6617 0.5372 -0.0627 0.079 Uiso 1 1 calc R . .
C21' C 0.8308(10) 0.5638(6) -0.0807(5) 0.056(3) Uani 1 1 d . . .
C22' C 0.9392(12) 0.5491(7) -0.0751(6) 0.078(3) Uani 1 1 d . . .
H22B H 0.9519 0.5123 -0.0538 0.094 Uiso 1 1 calc R . .
C23' C 1.0322(12) 0.5879(10) -0.1006(8) 0.107(5) Uani 1 1 d . . .
H23B H 1.1072 0.5795 -0.0944 0.129 Uiso 1 1 calc R . .
C24' C 1.0105(19) 0.6391(11) -0.1351(8) 0.128(8) Uani 1 1 d . . .
H24B H 1.0711 0.6646 -0.1535 0.153 Uiso 1 1 calc R . .
C25' C 0.9021(17) 0.6527(7) -0.1425(6) 0.099(5) Uani 1 1 d . . .
H25B H 0.8881 0.6871 -0.1662 0.119 Uiso 1 1 calc R . .
C26' C 0.8136(11) 0.6157(6) -0.1153(5) 0.070(3) Uani 1 1 d . . .
H26B H 0.7394 0.6259 -0.1202 0.084 Uiso 1 1 calc R . .
C27' C 0.6037(8) 0.4198(5) 0.0435(5) 0.048(2) Uani 1 1 d . . .
C28' C 0.5247(9) 0.4006(6) -0.0158(5) 0.062(3) Uani 1 1 d . . .
H28B H 0.5278 0.4345 -0.0422 0.075 Uiso 1 1 calc R . .
C29' C 0.4446(9) 0.3334(6) -0.0344(6) 0.066(3) Uani 1 1 d . . .
H29B H 0.3951 0.3210 -0.0744 0.080 Uiso 1 1 calc R . .
C30' C 0.4348(10) 0.2834(6) 0.0043(7) 0.074(3) Uani 1 1 d . . .
H30B H 0.3778 0.2381 -0.0085 0.089 Uiso 1 1 calc R . .
C31' C 0.5103(12) 0.3006(7) 0.0625(7) 0.087(4) Uani 1 1 d . . .
H31B H 0.5050 0.2668 0.0890 0.104 Uiso 1 1 calc R . .
C32' C 0.5935(9) 0.3682(6) 0.0812(6) 0.070(3) Uani 1 1 d . . .
H32B H 0.6443 0.3792 0.1204 0.083 Uiso 1 1 calc R . .
C33' C 0.8499(8) 0.8518(5) 0.2090(5) 0.053(2) Uani 1 1 d . . .
C34' C 0.8332(8) 0.8547(5) 0.2777(5) 0.054(2) Uani 1 1 d . . .
C35' C 0.8458(7) 0.7811(5) 0.2797(5) 0.049(2) Uani 1 1 d . . .
H35B H 0.8423 0.7644 0.3187 0.059 Uiso 1 1 calc R . .
C36' C 0.8476(9) 0.9142(6) 0.1743(6) 0.064(3) Uani 1 1 d . . .
H36C H 0.8704 0.9646 0.2093 0.077 Uiso 1 1 calc R . .
H36D H 0.9066 0.9102 0.1417 0.077 Uiso 1 1 calc R . .
C37' C 0.7378(9) 0.9135(5) 0.1373(5) 0.053(3) Uani 1 1 d . . .
C38' C 0.7366(12) 0.9307(6) 0.0748(7) 0.079(3) Uani 1 1 d . . .
H38B H 0.8062 0.9395 0.0551 0.094 Uiso 1 1 calc R . .
C39' C 0.6354(17) 0.9348(7) 0.0417(8) 0.105(5) Uani 1 1 d . . .
H39B H 0.6367 0.9467 0.0003 0.126 Uiso 1 1 calc R . .
C40' C 0.5327(15) 0.9214(8) 0.0701(11) 0.123(7) Uani 1 1 d . . .
H40B H 0.4635 0.9244 0.0484 0.148 Uiso 1 1 calc R . .
C41' C 0.5329(12) 0.9040(8) 0.1289(10) 0.112(5) Uani 1 1 d . . .
H41B H 0.4622 0.8935 0.1471 0.134 Uiso 1 1 calc R . .
C42' C 0.6321(11) 0.9007(6) 0.1642(7) 0.075(3) Uani 1 1 d . . .
H42B H 0.6284 0.8898 0.2061 0.090 Uiso 1 1 calc R . .
C43' C 0.8053(10) 0.9183(6) 0.3349(5) 0.065(3) Uani 1 1 d . . .
C44' C 0.8655(12) 0.9943(7) 0.3512(6) 0.094(4) Uani 1 1 d . . .
H44B H 0.9239 1.0072 0.3243 0.113 Uiso 1 1 calc R . .
C45' C 0.8395(18) 1.0517(8) 0.4072(8) 0.129(6) Uani 1 1 d . . .
H45B H 0.8822 1.1024 0.4184 0.154 Uiso 1 1 calc R . .
C46' C 0.753(2) 1.0349(11) 0.4460(9) 0.142(8) Uani 1 1 d . . .
H46B H 0.7365 1.0743 0.4833 0.171 Uiso 1 1 calc R . .
C47' C 0.6874(15) 0.9598(10) 0.4310(7) 0.124(6) Uani 1 1 d . . .
H47B H 0.6258 0.9485 0.4564 0.148 Uiso 1 1 calc R . .
C48' C 0.7185(13) 0.9013(8) 0.3755(6) 0.099(4) Uani 1 1 d . . .
H48B H 0.6793 0.8499 0.3660 0.119 Uiso 1 1 calc R . .

loop_
_atom_site_aniso_label
_atom_site_aniso_U_11
_atom_site_aniso_U_22
_atom_site_aniso_U_33
_atom_site_aniso_U_23
_atom_site_aniso_U_13
_atom_site_aniso_U_12
Tl1 0.0763(3) 0.0547(3) 0.0469(2) 0.01874(19) 0.0086(2) 0.0125(2)
Tl2 0.0650(3) 0.0582(3) 0.0501(2) 0.02305(19) 0.0088(2) 0.0193(2)
N1 0.068(5) 0.045(5) 0.048(5) 0.019(4) 0.009(4) 0.010(4)
N2 0.050(5) 0.038(4) 0.049(5) 0.015(4) 0.009(4) 0.013(4)
N3 0.045(5) 0.057(5) 0.044(4) 0.015(4) 0.003(4) 0.020(4)
N4 0.050(5) 0.047(4) 0.047(5) 0.018(4) 0.003(4) 0.014(4)
N5 0.067(6) 0.049(5) 0.056(5) 0.015(4) 0.011(4) 0.017(4)
N6 0.054(5) 0.042(4) 0.060(5) 0.016(4) 0.016(4) 0.017(4)
N1' 0.045(5) 0.066(5) 0.047(5) 0.023(4) 0.018(4) 0.024(4)
N2' 0.042(5) 0.047(4) 0.057(5) 0.025(4) 0.015(4) 0.019(4)
N3' 0.061(5) 0.053(5) 0.046(5) 0.014(4) 0.007(4) 0.016(4)
N4' 0.044(5) 0.042(4) 0.043(4) 0.010(3) 0.008(4) 0.011(4)
N5' 0.083(6) 0.040(4) 0.046(5) 0.012(4) 0.029(4) 0.022(4)
N6' 0.044(5) 0.042(4) 0.052(5) 0.011(4) 0.005(4) 0.020(4)
B1 0.054(8) 0.041(6) 0.049(6) 0.013(5) 0.008(6) 0.020(5)
B1' 0.055(7) 0.041(6) 0.045(6) 0.014(5) 0.012(5) 0.016(5)
C1 0.040(6) 0.044(6) 0.053(6) 0.013(5) 0.011(5) 0.014(5)
C2 0.043(6) 0.037(5) 0.057(6) 0.014(4) 0.007(5) 0.011(4)
C3 0.049(6) 0.049(6) 0.046(5) 0.012(5) 0.003(5) 0.021(5)
C4 0.065(7) 0.049(6) 0.056(6) 0.019(5) 0.015(5) 0.017(5)
C5 0.064(7) 0.025(5) 0.055(6) 0.015(4) 0.009(5) 0.012(4)
C6 0.066(7) 0.057(6) 0.043(6) 0.016(5) 0.013(5) 0.023(5)
C7 0.098(9) 0.043(6) 0.057(7) 0.020(5) 0.002(7) 0.011(6)
C8 0.067(9) 0.081(8) 0.112(11) 0.056(8) -0.019(8) 0.004(7)
C9 0.064(8) 0.074(8) 0.110(11) 0.039(8) 0.030(8) 0.038(6)
C10 0.073(8) 0.069(7) 0.056(6) 0.023(5) 0.022(6) 0.030(6)
C11 0.053(6) 0.040(5) 0.053(6) 0.005(5) 0.009(5) 0.028(5)
C12 0.055(7) 0.066(7) 0.059(7) 0.006(6) 0.006(6) 0.009(6)
C13 0.052(7) 0.067(8) 0.097(10) 0.020(7) 0.005(7) 0.009(6)
C14 0.078(9) 0.066(8) 0.074(9) -0.005(6) -0.011(7) 0.007(7)
C15 0.120(11) 0.071(8) 0.044(6) 0.007(6) 0.003(7) 0.013(8)
C16 0.087(8) 0.058(7) 0.056(7) 0.009(5) 0.001(6) 0.010(6)
C17 0.046(7) 0.042(5) 0.055(6) 0.011(5) -0.001(5) 0.016(4)
C18 0.043(6) 0.036(5) 0.042(5) 0.007(4) 0.002(5) 0.010(4)
C19 0.061(7) 0.037(5) 0.051(6) 0.018(4) 0.013(5) 0.003(5)
C20 0.062(7) 0.057(6) 0.069(7) 0.024(5) 0.019(6) 0.022(5)
C21 0.064(7) 0.075(8) 0.048(6) 0.016(5) 0.007(5) 0.034(6)
C22 0.156(13) 0.055(7) 0.070(8) -0.003(6) -0.008(8) 0.031(8)
C23 0.185(19) 0.073(10) 0.137(16) -0.024(11) -0.010(15) 0.019(11)
C24 0.161(18) 0.20(2) 0.082(13) -0.040(16) -0.026(12) 0.064(18)
C25 0.29(3) 0.20(2) 0.077(13) 0.007(16) -0.034(15) 0.12(2)
C26 0.188(17) 0.120(12) 0.070(9) 0.026(9) 0.000(10) 0.080(12)
C27 0.043(7) 0.043(5) 0.069(7) 0.013(5) 0.007(6) 0.010(5)
C28 0.063(8) 0.114(10) 0.066(8) 0.025(7) 0.014(7) 0.007(7)
C29 0.050(8) 0.129(11) 0.099(10) 0.048(9) 0.001(7) 0.007(7)
C30 0.053(8) 0.107(10) 0.097(10) 0.054(8) 0.026(7) 0.028(7)
C31 0.088(10) 0.111(10) 0.065(8) 0.027(7) 0.029(8) 0.028(8)
C32 0.072(8) 0.082(8) 0.048(6) 0.017(6) 0.010(6) 0.023(6)
C33 0.064(7) 0.049(6) 0.057(6) 0.007(5) 0.013(5) 0.019(5)
C34 0.067(7) 0.043(6) 0.066(7) 0.015(5) 0.018(6) 0.025(5)
C35 0.069(7) 0.048(6) 0.073(7) 0.030(5) 0.018(6) 0.024(5)
C36 0.079(8) 0.056(6) 0.063(7) 0.005(5) 0.018(6) 0.021(6)
C37 0.100(10) 0.046(6) 0.057(7) 0.012(5) 0.011(7) 0.022(6)
C38 0.091(9) 0.052(7) 0.074(8) 0.004(6) 0.019(7) 0.011(6)
C39 0.173(17) 0.092(10) 0.055(8) 0.026(7) 0.005(10) 0.026(11)
C40 0.132(14) 0.090(10) 0.083(11) 0.027(8) -0.033(10) 0.014(10)
C41 0.107(11) 0.089(10) 0.094(11) 0.028(8) -0.017(10) 0.016(8)
C42 0.073(9) 0.066(8) 0.093(10) 0.022(7) 0.011(8) 0.009(6)
C43 0.073(8) 0.068(8) 0.073(7) 0.026(6) 0.013(6) 0.031(7)
C44 0.148(15) 0.062(9) 0.202(19) 0.039(10) 0.041(13) 0.038(10)
C45 0.165(19) 0.062(10) 0.24(2) 0.017(11) 0.003(17) 0.044(11)
C46 0.21(2) 0.079(11) 0.098(11) 0.027(9) 0.006(13) 0.066(14)
C47 0.162(18) 0.114(14) 0.178(18) 0.008(13) 0.012(14) 0.102(14)
C48 0.099(12) 0.108(12) 0.168(16) 0.012(11) -0.024(11) 0.053(10)
C1' 0.057(7) 0.042(5) 0.049(6) 0.013(4) 0.018(5) 0.020(5)
C2' 0.065(7) 0.031(5) 0.045(5) 0.007(4) 0.009(5) 0.014(4)
C3' 0.051(6) 0.041(5) 0.049(6) 0.016(4) 0.005(5) 0.015(5)
C4' 0.065(7) 0.071(7) 0.061(6) 0.028(6) 0.019(5) 0.030(6)
C5' 0.047(6) 0.054(6) 0.066(7) 0.024(5) 0.004(5) 0.015(5)
C6' 0.091(9) 0.051(7) 0.077(8) 0.020(6) 0.007(7) 0.010(6)
C7' 0.098(10) 0.065(9) 0.112(12) 0.005(8) 0.012(9) 0.001(7)
C8' 0.090(11) 0.080(11) 0.23(2) 0.088(13) 0.037(13) 0.025(9)
C9' 0.105(11) 0.101(11) 0.149(15) 0.083(11) -0.003(10) 0.031(9)
C10' 0.078(8) 0.074(8) 0.073(8) 0.037(6) 0.006(6) 0.016(6)
C11' 0.036(6) 0.058(6) 0.044(5) 0.018(5) 0.009(4) 0.015(5)
C12' 0.059(8) 0.060(7) 0.065(7) 0.027(5) 0.010(5) 0.023(6)
C13' 0.052(8) 0.081(8) 0.067(7) 0.023(6) 0.011(6) 0.001(6)
C14' 0.057(8) 0.089(9) 0.061(7) 0.016(6) 0.009(6) 0.027(7)
C15' 0.075(9) 0.068(8) 0.090(9) 0.026(6) -0.001(7) 0.033(7)
C16' 0.054(7) 0.048(6) 0.063(6) 0.021(5) 0.002(5) 0.014(5)
C17' 0.060(7) 0.046(6) 0.053(6) 0.015(5) 0.010(5) 0.017(5)
C18' 0.049(6) 0.046(5) 0.049(6) 0.008(5) 0.015(5) 0.014(5)
C19' 0.056(6) 0.047(6) 0.047(6) 0.016(5) 0.023(5) 0.022(5)
C20' 0.076(8) 0.071(7) 0.043(6) 0.012(5) 0.001(5) 0.004(6)
C21' 0.069(8) 0.055(6) 0.044(6) 0.011(5) 0.014(5) 0.022(5)
C22' 0.087(10) 0.082(8) 0.054(7) 0.005(6) 0.014(7) 0.016(7)
C23' 0.065(9) 0.151(15) 0.075(10) -0.017(9) 0.018(8) 0.028(10)
C24' 0.165(18) 0.122(15) 0.054(9) -0.009(9) 0.050(12) -0.028(14)
C25' 0.179(16) 0.057(8) 0.057(8) 0.017(6) 0.041(10) 0.008(10)
C26' 0.112(10) 0.056(7) 0.044(6) 0.007(5) 0.013(6) 0.031(7)
C27' 0.051(6) 0.031(5) 0.056(6) 0.002(4) 0.012(5) 0.014(4)
C28' 0.073(7) 0.050(6) 0.060(7) 0.010(5) 0.017(6) 0.013(6)
C29' 0.062(7) 0.058(7) 0.068(7) 0.003(6) 0.015(6) 0.011(6)
C30' 0.075(8) 0.051(7) 0.084(9) 0.005(6) 0.021(7) 0.003(6)
C31' 0.101(10) 0.070(8) 0.093(10) 0.035(7) 0.017(8) 0.008(8)
C32' 0.069(8) 0.063(7) 0.076(8) 0.023(6) 0.016(6) 0.006(6)
C33' 0.058(7) 0.045(6) 0.057(6) 0.016(5) 0.007(5) 0.011(5)
C34' 0.058(7) 0.044(6) 0.056(6) 0.008(5) 0.000(5) 0.010(5)
C35' 0.046(6) 0.052(6) 0.049(6) 0.012(5) 0.008(5) 0.011(5)
C36' 0.067(8) 0.051(6) 0.076(7) 0.022(5) 0.013(6) 0.012(5)
C37' 0.056(7) 0.039(5) 0.065(7) 0.019(5) -0.005(6) 0.004(5)
C38' 0.082(9) 0.060(7) 0.102(10) 0.039(7) 0.008(8) 0.008(6)
C39' 0.120(13) 0.067(9) 0.122(12) 0.035(8) -0.039(12) 0.001(9)
C40' 0.097(14) 0.079(10) 0.193(19) 0.063(11) -0.068(13) -0.006(9)
C41' 0.069(10) 0.085(10) 0.196(18) 0.068(11) -0.002(11) 0.011(7)
C42' 0.067(8) 0.066(7) 0.105(9) 0.043(7) 0.016(8) 0.020(6)
C43' 0.098(9) 0.047(6) 0.043(6) -0.008(5) 0.002(6) 0.036(6)
C44' 0.114(11) 0.064(8) 0.086(9) -0.010(7) -0.009(8) 0.029(7)
C45' 0.22(2) 0.059(9) 0.096(12) -0.006(8) 0.006(12) 0.056(11)
C46' 0.22(2) 0.094(13) 0.098(13) -0.023(11) 0.011(13) 0.084(15)
C47' 0.152(15) 0.138(14) 0.077(10) -0.002(10) 0.037(10) 0.073(12)
C48' 0.150(13) 0.087(9) 0.065(8) 0.011(7) 0.030(9) 0.051(9)

loop_
_atom_type_symbol
_atom_type_description
_atom_type_scat_dispersion_real
_atom_type_scat_dispersion_imag
_atom_type_scat_source
C C 0.0033 0.0016 'International Tables Vol C Tables 4.2.6.8 and 6.1.1.4'
H H 0.0000 0.0000 'International Tables Vol C Tables 4.2.6.8 and 6.1.1.4'
B B 0.0013 0.0007 'International Tables Vol C Tables 4.2.6.8 and 6.1.1.4'
N N 0.0061 0.0033 'International Tables Vol C Tables 4.2.6.8 and 6.1.1.4'
Tl Tl -2.8358 9.6688 'International Tables Vol C Tables 4.2.6.8 and 6.1.1.4'

loop_
_geom_angle_atom_site_label_1
_geom_angle_atom_site_label_2
_geom_angle_atom_site_label_3
_geom_angle
_geom_angle_site_symmetry_1
_geom_angle_site_symmetry_3
_geom_angle_publ_flag
N3 Tl1 N1 71.2(2) . . ?
N3 Tl1 N5 78.3(2) . . ?
N1 Tl1 N5 73.6(2) . . ?
N1' Tl2 N5' 72.4(2) . . ?
N1' Tl2 N3' 69.6(2) . . ?
N5' Tl2 N3' 76.8(2) . . ?
C1 N1 N2 107.8(7) . . ?
C1 N1 Tl1 133.1(6) . . ?
N2 N1 Tl1 117.8(5) . . ?
C3 N2 N1 108.5(7) . . ?
C3 N2 B1 126.1(8) . . ?
N1 N2 B1 125.0(7) . . ?
C17 N3 N4 107.2(7) . . ?
C17 N3 Tl1 131.0(6) . . ?
N4 N3 Tl1 121.7(5) . . ?
C19 N4 N3 107.2(7) . . ?
C19 N4 B1 130.3(8) . . ?
N3 N4 B1 122.5(7) . . ?
C33 N5 N6 105.8(7) . . ?
C33 N5 Tl1 131.5(6) . . ?
N6 N5 Tl1 115.9(5) . . ?
C35 N6 N5 110.4(7) . . ?
C35 N6 B1 126.6(8) . . ?
N5 N6 B1 123.0(7) . . ?
C1' N1' N2' 106.5(7) . . ?
C1' N1' Tl2 129.6(6) . . ?
N2' N1' Tl2 123.8(5) . . ?
C3' N2' N1' 109.5(7) . . ?
C3' N2' B1' 127.8(8) . . ?
N1' N2' B1' 122.5(7) . . ?
C17' N3' N4' 106.2(7) . . ?
C17' N3' Tl2 132.5(6) . . ?
N4' N3' Tl2 119.9(5) . . ?
C19' N4' N3' 110.2(7) . . ?
C19' N4' B1' 126.2(7) . . ?
N3' N4' B1' 123.4(7) . . ?
C33' N5' N6' 106.1(7) . . ?
C33' N5' Tl2 130.8(6) . . ?
N6' N5' Tl2 122.5(5) . . ?
N5' N6' C35' 109.9(7) . . ?
N5' N6' B1' 122.5(7) . . ?
C35' N6' B1' 126.9(8) . . ?
N2 B1 N6 112.3(8) . . ?
N2 B1 N4 109.8(7) . . ?
N6 B1 N4 109.6(8) . . ?
N2' B1' N6' 109.4(7) . . ?
N2' B1' N4' 109.4(7) . . ?
N6' B1' N4' 111.5(8) . . ?
N1 C1 C2 110.4(8) . . ?
N1 C1 C4 121.4(8) . . ?
C2 C1 C4 128.2(8) . . ?
C3 C2 C1 103.2(8) . . ?
C3 C2 C11 125.7(9) . . ?
C1 C2 C11 131.2(8) . . ?
N2 C3 C2 110.0(8) . . ?
C1 C4 C5 114.3(8) . . ?
C6 C5 C10 117.0(9) . . ?
C6 C5 C4 122.1(9) . . ?
C10 C5 C4 120.9(9) . . ?
C7 C6 C5 120.9(10) . . ?
C6 C7 C8 121.1(10) . . ?
C7 C8 C9 118.5(11) . . ?
C10 C9 C8 120.1(11) . . ?
C9 C10 C5 122.3(10) . . ?
C12 C11 C16 116.8(9) . . ?
C12 C11 C2 122.0(9) . . ?
C16 C11 C2 121.2(9) . . ?
C13 C12 C11 122.0(10) . . ?
C12 C13 C14 120.2(11) . . ?
C15 C14 C13 119.1(11) . . ?
C14 C15 C16 121.0(11) . . ?
C15 C16 C11 120.9(10) . . ?
N3 C17 C18 110.5(8) . . ?
N3 C17 C20 118.6(8) . . ?
C18 C17 C20 130.7(9) . . ?
C19 C18 C17 103.5(8) . . ?
C19 C18 C27 126.7(8) . . ?
C17 C18 C27 129.8(9) . . ?
N4 C19 C18 111.4(8) . . ?
C17 C20 C21 116.9(8) . . ?
C26 C21 C22 118.2(12) . . ?
C26 C21 C20 119.6(11) . . ?
C22 C21 C20 122.1(9) . . ?
C21 C22 C23 117.6(14) . . ?
C24 C23 C22 123.7(18) . . ?
C23 C24 C25 117(2) . . ?
C24 C25 C26 122(2) . . ?
C21 C26 C25 120.9(16) . . ?
C28 C27 C32 118.2(10) . . ?
C28 C27 C18 121.7(9) . . ?
C32 C27 C18 120.2(9) . . ?
C27 C28 C29 120.4(11) . . ?
C30 C29 C28 119.5(11) . . ?
C31 C30 C29 120.3(11) . . ?
C30 C31 C32 120.9(11) . . ?
C27 C32 C31 120.5(11) . . ?
N5 C33 C34 110.4(8) . . ?
N5 C33 C36 120.1(9) . . ?
C34 C33 C36 129.4(9) . . ?
C33 C34 C35 105.9(8) . . ?
C33 C34 C43 127.7(9) . . ?
C35 C34 C43 126.4(9) . . ?
N6 C35 C34 107.4(8) . . ?
C33 C36 C37 115.2(9) . . ?
C42 C37 C38 117.4(11) . . ?
C42 C37 C36 124.5(11) . . ?
C38 C37 C36 118.1(11) . . ?
C39 C38 C37 120.8(13) . . ?
C40 C39 C38 121.1(14) . . ?
C39 C40 C41 119.5(14) . . ?
C42 C41 C40 120.6(14) . . ?
C41 C42 C37 120.6(13) . . ?
C44 C43 C48 117.8(13) . . ?
C44 C43 C34 122.3(12) . . ?
C48 C43 C34 120.0(12) . . ?
C43 C44 C45 123.0(17) . . ?
C46 C45 C44 120.3(19) . . ?
C45 C46 C47 120.7(17) . . ?
C46 C47 C48 118.4(17) . . ?
C43 C48 C47 119.6(16) . . ?
N1' C1' C2' 111.6(8) . . ?
N1' C1' C4' 118.3(8) . . ?
C2' C1' C4' 130.1(9) . . ?
C3' C2' C1' 101.9(8) . . ?
C3' C2' C11' 128.9(8) . . ?
C1' C2' C11' 129.1(9) . . ?
N2' C3' C2' 110.5(8) . . ?
C5' C4' C1' 113.2(8) . . ?
C6' C5' C10' 117.7(10) . . ?
C6' C5' C4' 121.9(9) . . ?
C10' C5' C4' 120.3(9) . . ?
C7' C6' C5' 120.4(12) . . ?
C6' C7' C8' 120.7(13) . . ?
C9' C8' C7' 119.4(14) . . ?
C10' C9' C8' 118.7(15) . . ?
C9' C10' C5' 123.0(13) . . ?
C12' C11' C16' 118.7(9) . . ?
C12' C11' C2' 121.2(8) . . ?
C16' C11' C2' 120.0(8) . . ?
C11' C12' C13' 121.4(9) . . ?
C14' C13' C12' 119.0(10) . . ?
C13' C14' C15' 119.1(11) . . ?
C16' C15' C14' 121.2(10) . . ?
C15' C16' C11' 120.5(9) . . ?
N3' C17' C18' 111.9(8) . . ?
N3' C17' C20' 121.2(8) . . ?
C18' C17' C20' 126.9(9) . . ?
C19' C18' C17' 102.0(8) . . ?
C19' C18' C27' 126.9(8) . . ?
C17' C18' C27' 131.0(9) . . ?
N4' C19' C18' 109.7(8) . . ?
C21' C20' C17' 115.4(8) . . ?
C22' C21' C26' 118.1(11) . . ?
C22' C21' C20' 119.9(10) . . ?
C26' C21' C20' 122.0(11) . . ?
C21' C22' C23' 121.3(13) . . ?
C24' C23' C22' 118.4(15) . . ?
C25' C24' C23' 120.8(16) . . ?
C24' C25' C26' 119.6(15) . . ?
C25' C26' C21' 121.8(13) . . ?
C32' C27' C28' 117.1(9) . . ?
C32' C27' C18' 121.5(9) . . ?
C28' C27' C18' 121.4(9) . . ?
C29' C28' C27' 120.6(10) . . ?
C28' C29' C30' 121.4(11) . . ?
C29' C30' C31' 119.3(11) . . ?
C30' C31' C32' 119.8(11) . . ?
C27' C32' C31' 121.8(11) . . ?
N5' C33' C34' 111.4(8) . . ?
N5' C33' C36' 119.2(9) . . ?
C34' C33' C36' 129.3(9) . . ?
C35' C34' C33' 103.5(8) . . ?
C35' C34' C43' 126.9(9) . . ?
C33' C34' C43' 129.6(9) . . ?
N6' C35' C34' 108.9(8) . . ?
C37' C36' C33' 117.8(8) . . ?
C42' C37' C38' 116.9(10) . . ?
C42' C37' C36' 122.0(10) . . ?
C38' C37' C36' 121.0(10) . . ?
C39' C38' C37' 121.7(13) . . ?
C40' C39' C38' 119.5(14) . . ?
C41' C40' C39' 119.2(15) . . ?
C40' C41' C42' 123.2(15) . . ?
C41' C42' C37' 119.5(12) . . ?
C48' C43' C44' 118.3(10) . . ?
C48' C43' C34' 119.3(10) . . ?
C44' C43' C34' 122.4(11) . . ?
C45' C44' C43' 120.5(15) . . ?
C46' C45' C44' 120.8(16) . . ?
C45' C46' C47' 121.2(15) . . ?
C46' C47' C48' 117.2(16) . . ?
C43' C48' C47' 121.9(14) . . ?

loop_
_geom_bond_atom_site_label_1
_geom_bond_atom_site_label_2
_geom_bond_distance
_geom_bond_site_symmetry_2
_geom_bond_publ_flag
Tl1 N3 2.583(7) . ?
Tl1 N1 2.632(8) . ?
Tl1 N5 2.712(8) . ?
Tl2 N1' 2.574(7) . ?
Tl2 N5' 2.619(7) . ?
Tl2 N3' 2.647(7) . ?
N1 C1 1.323(11) . ?
N1 N2 1.370(9) . ?
N2 C3 1.344(11) . ?
N2 B1 1.533(12) . ?
N3 C17 1.339(11) . ?
N3 N4 1.377(9) . ?
N4 C19 1.354(11) . ?
N4 B1 1.549(13) . ?
N5 C33 1.349(11) . ?
N5 N6 1.371(10) . ?
N6 C35 1.347(10) . ?
N6 B1 1.547(12) . ?
N1' C1' 1.341(11) . ?
N1' N2' 1.357(9) . ?
N2' C3' 1.333(11) . ?
N2' B1' 1.536(13) . ?
N3' C17' 1.338(11) . ?
N3' N4' 1.363(9) . ?
N4' C19' 1.335(10) . ?
N4' B1' 1.545(13) . ?
N5' C33' 1.347(11) . ?
N5' N6' 1.357(9) . ?
N6' C35' 1.357(10) . ?
N6' B1' 1.550(12) . ?
C1 C2 1.423(12) . ?
C1 C4 1.486(12) . ?
C2 C3 1.388(11) . ?
C2 C11 1.458(12) . ?
C4 C5 1.509(13) . ?
C5 C6 1.383(12) . ?
C5 C10 1.400(13) . ?
C6 C7 1.366(14) . ?
C7 C8 1.373(15) . ?
C8 C9 1.393(16) . ?
C9 C10 1.338(15) . ?
C11 C12 1.390(13) . ?
C11 C16 1.390(13) . ?
C12 C13 1.364(14) . ?
C13 C14 1.378(16) . ?
C14 C15 1.358(15) . ?
C15 C16 1.381(14) . ?
C17 C18 1.409(12) . ?
C17 C20 1.485(13) . ?
C18 C19 1.360(12) . ?
C18 C27 1.467(13) . ?
C20 C21 1.512(13) . ?
C21 C26 1.355(15) . ?
C21 C22 1.367(14) . ?
C22 C23 1.394(19) . ?
C23 C24 1.32(2) . ?
C24 C25 1.33(3) . ?
C25 C26 1.36(2) . ?
C27 C28 1.380(14) . ?
C27 C32 1.386(13) . ?
C28 C29 1.401(15) . ?
C29 C30 1.382(16) . ?
C30 C31 1.330(15) . ?
C31 C32 1.394(15) . ?
C33 C34 1.381(13) . ?
C33 C36 1.509(13) . ?
C34 C35 1.387(13) . ?
C34 C43 1.486(13) . ?
C36 C37 1.512(15) . ?
C37 C42 1.403(15) . ?
C37 C38 1.412(15) . ?
C38 C39 1.361(17) . ?
C39 C40 1.351(19) . ?
C40 C41 1.399(19) . ?
C41 C42 1.355(16) . ?
C43 C44 1.327(17) . ?
C43 C48 1.378(17) . ?
C44 C45 1.399(19) . ?
C45 C46 1.28(2) . ?
C46 C47 1.39(2) . ?
C47 C48 1.432(19) . ?
C1' C2' 1.413(12) . ?
C1' C4' 1.514(12) . ?
C2' C3' 1.398(12) . ?
C2' C11' 1.483(13) . ?
C4' C5' 1.508(12) . ?
C5' C6' 1.357(14) . ?
C5' C10' 1.393(13) . ?
C6' C7' 1.357(16) . ?
C7' C8' 1.40(2) . ?
C8' C9' 1.36(2) . ?
C9' C10' 1.351(15) . ?
C11' C12' 1.367(12) . ?
C11' C16' 1.369(12) . ?
C12' C13' 1.397(14) . ?
C13' C14' 1.366(14) . ?
C14' C15' 1.382(15) . ?
C15' C16' 1.361(14) . ?
C17' C18' 1.416(12) . ?
C17' C20' 1.506(12) . ?
C18' C19' 1.411(12) . ?
C18' C27' 1.473(12) . ?
C20' C21' 1.500(13) . ?
C21' C22' 1.353(15) . ?
C21' C26' 1.375(13) . ?
C22' C23' 1.392(18) . ?
C23' C24' 1.38(2) . ?
C24' C25' 1.35(2) . ?
C25' C26' 1.359(17) . ?
C27' C32' 1.372(13) . ?
C27' C28' 1.413(13) . ?
C28' C29' 1.351(13) . ?
C29' C30' 1.364(15) . ?
C30' C31' 1.377(16) . ?
C31' C32' 1.376(15) . ?
C33' C34' 1.402(13) . ?
C33' C36' 1.512(12) . ?
C34' C35' 1.391(12) . ?
C34' C43' 1.472(12) . ?
C36' C37' 1.467(14) . ?
C37' C42' 1.380(14) . ?
C37' C38' 1.395(14) . ?
C38' C39' 1.370(17) . ?
C39' C40' 1.37(2) . ?
C40' C41' 1.32(2) . ?
C41' C42' 1.368(17) . ?
C43' C48' 1.379(16) . ?
C43' C44' 1.381(15) . ?
C44' C45' 1.385(18) . ?
C45' C46' 1.35(2) . ?
C46' C47' 1.39(2) . ?
C47' C48' 1.414(16) . ?
